data_7132880
loop_
_publ_author_name
'Lyu, Bang-Heng'
'Xie, Kai-Ping'
'Cui, Wen'
'Chen, Yan-Cong'
'Chen, Guan-Xi'
'Wu, Si-Guo'
'Tong, Ming-Liang'

_publ_section_title
;
 Cyanometallic charge engineering in spin crossover metal-organic
 frameworks.
;
_journal_issue 32
_journal_name_full 'Chemical communications (Cambridge, England)'
_journal_page_first 4318
_journal_page_last 4321
_journal_paper_doi 10.1039/d4cc00673a
_journal_volume 60
_journal_year 2024
_chemical_formula_moiety 'C48 H32 Au Br Fe N6, 1[H2O], 4.5[C2H2Cl4]'
_chemical_formula_sum 'C57 H43 Au Br Cl18 Fe N6 O'
_chemical_formula_weight 1798.80
_space_group_crystal_system orthorhombic
_space_group_IT_number 47
_space_group_name_Hall '-P 2 2'
_space_group_name_H-M_alt 'P m m m'
_atom_sites_solution_hydrogens geom
_atom_sites_solution_primary dual
_audit_creation_date 2023-07-17
_audit_creation_method
;
Olex2 1.5
(compiled 2022.04.07 svn.rca3783a0 for OlexSys, GUI svn.r6498)
;
_audit_update_record
;
2024-01-12 deposited with the CCDC.	2024-03-20 downloaded from the CCDC.
;
_cell_angle_alpha 90
_cell_angle_beta 90
_cell_angle_gamma 90
_cell_formula_units_Z 1
_cell_length_a 10.4824(5)
_cell_length_b 14.6177(9)
_cell_length_c 17.0399(9)
_cell_measurement_reflns_used 9809
_cell_measurement_temperature 255.00
_cell_measurement_theta_max 26.20
_cell_measurement_theta_min 2.39
_cell_volume 2611.0(2)
_computing_cell_refinement 'SAINT V8.40B (?, 2016)'
_computing_data_reduction 'SAINT V8.40B (?, 2016)'
_computing_molecular_graphics 'Olex2 1.5 (Dolomanov et al., 2009)'
_computing_publication_material 'Olex2 1.5 (Dolomanov et al., 2009)'
_computing_structure_refinement 'SHELXL 2018/3 (Sheldrick, 2015)'
_computing_structure_solution 'SHELXT 2018/2 (Sheldrick, 2018)'
_diffrn_ambient_temperature 255.00
_diffrn_measured_fraction_theta_full 0.995
_diffrn_measured_fraction_theta_max 0.993
_diffrn_measurement_device_type 'Bruker APEX-II CCD'
_diffrn_measurement_method '\f and \w scans'
_diffrn_radiation_type MoK\a
_diffrn_radiation_wavelength 0.71073
_diffrn_reflns_av_R_equivalents 0.0493
_diffrn_reflns_av_unetI/netI 0.0366
_diffrn_reflns_Laue_measured_fraction_full 0.995
_diffrn_reflns_Laue_measured_fraction_max 0.993
_diffrn_reflns_limit_h_max 11
_diffrn_reflns_limit_h_min -13
_diffrn_reflns_limit_k_max 18
_diffrn_reflns_limit_k_min -19
_diffrn_reflns_limit_l_max 22
_diffrn_reflns_limit_l_min -22
_diffrn_reflns_number 26797
_diffrn_reflns_point_group_measured_fraction_full 0.995
_diffrn_reflns_point_group_measured_fraction_max 0.993
_diffrn_reflns_theta_full 25.242
_diffrn_reflns_theta_max 27.869
_diffrn_reflns_theta_min 2.281
_diffrn_source_current 1.0
_diffrn_source_power 0.05
_diffrn_source_voltage 50.0
_diffrn_standards_number 0
_exptl_absorpt_coefficient_mu 2.414
_exptl_absorpt_correction_T_max 0.7456
_exptl_absorpt_correction_T_min 0.5584
_exptl_absorpt_correction_type multi-scan
_exptl_absorpt_process_details
;
SADABS-2016/2 (Bruker,2016/2) was used for absorption correction.
wR2(int) was 0.0867 before and 0.0668 after correction.
The Ratio of minimum to maximum transmission is 0.7489.
The \l/2 correction factor is Not present.
;
_exptl_crystal_density_diffrn 1.144
_exptl_crystal_description block
_exptl_crystal_F_000 881
_exptl_crystal_size_max 0.261
_exptl_crystal_size_mid 0.192
_exptl_crystal_size_min 0.155
_refine_diff_density_max 4.953
_refine_diff_density_min -1.536
_refine_diff_density_rms 0.300
_refine_ls_extinction_method none
_refine_ls_goodness_of_fit_ref 1.161
_refine_ls_hydrogen_treatment constr
_refine_ls_matrix_type full
_refine_ls_number_parameters 105
_refine_ls_number_reflns 3502
_refine_ls_number_restraints 66
_refine_ls_restrained_S_all 1.226
_refine_ls_R_factor_all 0.1056
_refine_ls_R_factor_gt 0.0969
_refine_ls_shift/su_max 0.000
_refine_ls_shift/su_mean 0.000
_refine_ls_structure_factor_coef Fsqd
_refine_ls_weighting_details 'w=1/[\s^2^(Fo^2^)+(0.2000P)^2^] where P=(Fo^2^+2Fc^2^)/3'
_refine_ls_weighting_scheme calc
_refine_ls_wR_factor_gt 0.2638
_refine_ls_wR_factor_ref 0.2721
_reflns_Friedel_coverage 0.000
_reflns_number_gt 2800
_reflns_number_total 3502
_reflns_threshold_expression 'I > 2\s(I)'
_cod_data_source_file d4cc00673a2.cif
_cod_data_source_block 1
_cod_depositor_comments 'Adding full bibliography for 7132879--7132883.cif.'
_cod_database_code 7132880
_shelx_shelxl_version_number 2018/3
_shelx_space_group_comment
;
The symmetry employed for this shelxl refinement is uniquely defined
by the following loop, which should always be used as a source of
symmetry information in preference to the above space-group names.
They are only intended as comments.
;
_shelx_estimated_absorpt_t_max 0.706
_shelx_estimated_absorpt_t_min 0.571
_olex2_refinement_description
;
1. Fixed Uiso
 At 1.2 times of:
  All C(H) groups
2. Uiso/Uaniso restraints and constraints
Uanis(C2) \\sim Ueq, Uanis(C3) \\sim Ueq, Uanis(C4) \\sim Ueq, Uanis(C5) \\sim
Ueq, Uanis(C6) \\sim Ueq, Uanis(C7) \\sim Ueq, Uanis(C6A) \\sim Ueq, Uanis(C7A)
\\sim Ueq, Uanis(C8) \\sim Ueq, Uanis(C9) \\sim Ueq: with sigma of 0.01 and
sigma for terminal atoms of 0.02
Uanis(Br1) \\sim Ueq: with sigma of 0.005 and sigma for terminal atoms of 0.01
3. Others
 Fixed Sof: Br1A(0.0625) Br1(0.0625) C7(0.5) H7(0.5) C7A(0.5) H7A(0.5) C6(0.5)
 H6(0.5) C6A(0.5) H6A(0.5)
4.a Aromatic/amide H refined with riding coordinates:
 C2(H2), C7(H7), C7A(H7A), C3(H3), C6(H6), C6A(H6A)
;
_smtbx_masks_void_probe_radius 1.2
_smtbx_masks_void_truncation_radius 1.2
_olex2_submission_special_instructions 'No special instructions were received'

loop_
_space_group_symop_operation_xyz
'x, y, z'
'-x, -y, z'
'-x, y, -z'
'x, -y, -z'
'-x, -y, -z'
'x, y, -z'
'x, -y, z'
'-x, y, z'

loop_
_atom_site_label
_atom_site_type_symbol
_atom_site_fract_x
_atom_site_fract_y
_atom_site_fract_z
_atom_site_U_iso_or_equiv
_atom_site_adp_type
_atom_site_occupancy
_atom_site_site_symmetry_order
_atom_site_calc_flag
_atom_site_refinement_flags_posn
_atom_site_refinement_flags_adp
_atom_site_refinement_flags_occupancy
_atom_site_disorder_assembly
_atom_site_disorder_group
Au1 Au 0.500000 0.000000 0.500000 0.0588(3) Uani 1 8 d S T P . .
Fe1 Fe 0.000000 0.000000 0.500000 0.0242(4) Uani 1 8 d S T P . .
N1 N 0.2022(10) 0.000000 0.500000 0.0435(18) Uani 1 4 d S T P . .
C1 C 0.3125(10) 0.000000 0.500000 0.048(2) Uani 1 4 d S T P . .
N2 N 0.000000 0.1056(4) 0.5933(3) 0.0457(14) Uani 1 2 d S T P . .
C8 C 0.000000 0.3987(5) 0.9273(5) 0.072(3) Uani 1 2 d S TU P . .
Br1A Br 0.500000 0.000000 0.6798(7) 0.190(8) Uani 0.25 4 d S T P . .
C4 C 0.000000 0.2282(5) 0.7223(4) 0.063(2) Uani 1 2 d S TU P . .
C5 C 0.000000 0.2869(5) 0.7917(5) 0.071(3) Uani 1 2 d S TU P . .
C2 C 0.1043(14) 0.1426(10) 0.6202(9) 0.135(4) Uani 1 1 d . U . . .
H2 H 0.180206 0.130907 0.593825 0.162 Uiso 1 1 calc R U . . .
Br1 Br 0.500000 0.2072(13) 0.500000 0.203(7) Uani 0.25 4 d S TU P . .
C9 C 0.000000 0.4555(9) 1.000000 0.073(3) Uani 1 4 d S TU P A .
C7 C 0.098(2) 0.4109(10) 0.8680(9) 0.084(4) Uani 0.5 1 d . U P A 2
H7 H 0.160376 0.455647 0.873081 0.100 Uiso 0.5 1 calc R U P A 2
C7A C 0.095(2) 0.3320(13) 0.9146(11) 0.099(5) Uani 0.5 1 d . U P A 1
H7A H 0.158801 0.322350 0.951706 0.119 Uiso 0.5 1 calc R U P A 1
C3 C 0.1084(17) 0.1986(10) 0.6862(9) 0.140(5) Uani 1 1 d . U . . .
H3 H 0.187209 0.216283 0.706219 0.169 Uiso 1 1 calc R U . A .
C6 C 0.095(2) 0.3527(11) 0.8028(9) 0.083(4) Uani 0.5 1 d . U P A 2
H6 H 0.158726 0.358146 0.765253 0.099 Uiso 0.5 1 calc R U P A 2
C6A C 0.092(2) 0.2805(13) 0.8454(12) 0.101(5) Uani 0.5 1 d . U P A 1
H6A H 0.158199 0.239497 0.836270 0.122 Uiso 0.5 1 calc R U P A 1

loop_
_atom_site_aniso_label
_atom_site_aniso_U_11
_atom_site_aniso_U_22
_atom_site_aniso_U_33
_atom_site_aniso_U_23
_atom_site_aniso_U_13
_atom_site_aniso_U_12
Au1 0.0231(4) 0.0931(6) 0.0603(4) 0.000 0.000 0.000
Fe1 0.0208(8) 0.0319(7) 0.0199(6) 0.000 0.000 0.000
N1 0.030(5) 0.059(5) 0.042(4) 0.000 0.000 0.000
C1 0.015(4) 0.084(7) 0.046(5) 0.000 0.000 0.000
N2 0.061(4) 0.045(3) 0.031(2) -0.015(2) 0.000 0.000
C8 0.143(8) 0.038(3) 0.036(3) -0.001(3) 0.000 0.000
Br1A 0.170(16) 0.32(2) 0.078(5) 0.000 0.000 0.000
C4 0.108(7) 0.043(3) 0.039(3) -0.011(3) 0.000 0.000
C5 0.127(8) 0.044(3) 0.043(4) -0.008(3) 0.000 0.000
C2 0.113(7) 0.162(7) 0.130(7) -0.092(6) 0.003(6) -0.008(6)
Br1 0.196(11) 0.161(8) 0.253(11) 0.000 0.000 0.000
C9 0.124(9) 0.051(4) 0.043(5) 0.000 0.000 0.000
C7 0.117(9) 0.072(6) 0.062(6) -0.014(5) 0.004(6) -0.016(6)
C7A 0.127(10) 0.090(8) 0.080(8) -0.020(6) -0.020(7) 0.011(7)
C3 0.134(8) 0.154(7) 0.133(7) -0.080(6) -0.014(6) -0.002(6)
C6 0.107(9) 0.083(7) 0.059(6) -0.010(6) 0.008(6) -0.007(7)
C6A 0.124(10) 0.085(7) 0.095(8) -0.026(7) -0.015(8) 0.019(7)

loop_
_atom_type_symbol
_atom_type_description
_atom_type_scat_dispersion_real
_atom_type_scat_dispersion_imag
_atom_type_scat_source
Au Au -2.0133 8.8022 'International Tables Vol C Tables 4.2.6.8 and 6.1.1.4'
Br Br -0.2901 2.4595 'International Tables Vol C Tables 4.2.6.8 and 6.1.1.4'
C C 0.0033 0.0016 'International Tables Vol C Tables 4.2.6.8 and 6.1.1.4'
Cl Cl 0.1484 0.1585 'International Tables Vol C Tables 4.2.6.8 and 6.1.1.4'
Fe Fe 0.3463 0.8444 'International Tables Vol C Tables 4.2.6.8 and 6.1.1.4'
H H 0.0000 0.0000 'International Tables Vol C Tables 4.2.6.8 and 6.1.1.4'
N N 0.0061 0.0033 'International Tables Vol C Tables 4.2.6.8 and 6.1.1.4'
O O 0.0106 0.0060 'International Tables Vol C Tables 4.2.6.8 and 6.1.1.4'

loop_
_geom_angle_atom_site_label_1
_geom_angle_atom_site_label_2
_geom_angle_atom_site_label_3
_geom_angle
_geom_angle_site_symmetry_1
_geom_angle_site_symmetry_3
_geom_angle_publ_flag
C1 Au1 C1 180.0 5_656 . ?
C1 Au1 Br1A 90.0 5_656 . ?
C1 Au1 Br1A 90.0 . . ?
C1 Au1 Br1A 90.0 . 5_656 ?
C1 Au1 Br1A 90.0 5_656 5_656 ?
C1 Au1 Br1 90.000(1) 5_656 5_656 ?
C1 Au1 Br1 90.000(2) . 5_656 ?
C1 Au1 Br1 90.000(2) 5_656 . ?
C1 Au1 Br1 90.000(1) . . ?
Br1A Au1 Br1A 180.0 5_656 . ?
Br1 Au1 Br1A 90.0 . 5_656 ?
Br1 Au1 Br1A 90.0 . . ?
Br1 Au1 Br1A 90.0 5_656 . ?
Br1 Au1 Br1A 90.0 5_656 5_656 ?
Br1 Au1 Br1 180.0 5_656 . ?
N1 Fe1 N1 180.0 5_556 . ?
N1 Fe1 N2 90.000(1) . 6_556 ?
N1 Fe1 N2 90.0 . 5_556 ?
N1 Fe1 N2 90.000(1) 5_556 . ?
N1 Fe1 N2 90.000(1) . . ?
N1 Fe1 N2 90.000(1) 5_556 6_556 ?
N1 Fe1 N2 90.000(1) 5_556 2 ?
N1 Fe1 N2 90.000(1) 5_556 5_556 ?
N1 Fe1 N2 90.000(1) . 2 ?
N2 Fe1 N2 180.0 6_556 2 ?
N2 Fe1 N2 180.00(19) 5_556 . ?
N2 Fe1 N2 88.3(3) 5_556 6_556 ?
N2 Fe1 N2 88.3(3) 2 . ?
N2 Fe1 N2 91.7(3) 5_556 2 ?
N2 Fe1 N2 91.7(3) 6_556 . ?
C1 N1 Fe1 180.0 . . ?
N1 C1 Au1 180.0 . . ?
C2 N2 Fe1 122.8(5) . . ?
C2 N2 Fe1 122.8(5) 8 . ?
C2 N2 C2 114.1(11) . 8 ?
C7 C8 C9 120.7(7) . . ?
C7 C8 C9 120.7(7) 8 . ?
C7A C8 C9 120.8(9) . . ?
C7A C8 C9 120.8(9) 8 . ?
C7A C8 C7 118.5(11) . 8 ?
C7A C8 C7 58.6(12) 8 8 ?
C7A C8 C7A 89.9(19) 8 . ?
C3 C4 C5 123.5(6) 8 . ?
C3 C4 C5 123.5(6) . . ?
C3 C4 C3 113.1(12) 8 . ?
C6 C5 C4 121.0(8) 8 . ?
C6 C5 C4 121.0(8) . . ?
C6A C5 C4 121.0(9) 8 . ?
C6A C5 C4 121.0(9) . . ?
C6A C5 C6 55.9(12) 8 8 ?
C6A C5 C6 118.0(12) . 8 ?
C6A C5 C6A 93(2) . 8 ?
N2 C2 H2 118.2 . . ?
N2 C2 C3 123.7(14) . . ?
C3 C2 H2 118.2 . . ?
C8 C9 C8 112.3(10) 6_557 . ?
C9 C9 C8 123.8(5) 5_567 . ?
C9 C9 C8 123.8(5) 5_567 6_557 ?
C8 C7 H7 121.2 . . ?
C6 C7 C8 117.5(15) . . ?
C6 C7 H7 121.2 . . ?
C8 C7A H7A 120.5 . . ?
C8 C7A C6A 119.0(19) . . ?
C6A C7A H7A 120.5 . . ?
C4 C3 C2 121.7(14) . . ?
C4 C3 H3 119.2 . . ?
C2 C3 H3 119.2 . . ?
C5 C6 H6 118.6 . . ?
C7 C6 C5 122.9(16) . . ?
C7 C6 H6 118.6 . . ?
C5 C6A C7A 123.9(19) . . ?
C5 C6A H6A 118.0 . . ?
C7A C6A H6A 118.0 . . ?

loop_
_geom_bond_atom_site_label_1
_geom_bond_atom_site_label_2
_geom_bond_distance
_geom_bond_site_symmetry_2
_geom_bond_publ_flag
Au1 C1 1.965(11) 5_656 ?
Au1 C1 1.965(11) . ?
Au1 Br1A 3.064(11) . ?
Au1 Br1A 3.064(11) 5_656 ?
Au1 Br1 3.028(19) 5_656 ?
Au1 Br1 3.028(19) . ?
Fe1 N1 2.119(11) 5_556 ?
Fe1 N1 2.119(11) . ?
Fe1 N2 2.217(5) 5_556 ?
Fe1 N2 2.217(5) 2 ?
Fe1 N2 2.217(5) 6_556 ?
Fe1 N2 2.217(5) . ?
N1 C1 1.157(19) . ?
N2 C2 1.303(14) 8 ?
N2 C2 1.303(14) . ?
C8 C9 1.491(10) . ?
C8 C7 1.45(2) . ?
C8 C7 1.45(2) 8 ?
C8 C7A 1.41(2) 8 ?
C8 C7A 1.41(2) . ?
C4 C5 1.461(10) . ?
C4 C3 1.363(17) . ?
C4 C3 1.363(17) 8 ?
C5 C6 1.40(2) . ?
C5 C6 1.40(2) 8 ?
C5 C6A 1.33(2) 8 ?
C5 C6A 1.33(2) . ?
C2 H2 0.9300 . ?
C2 C3 1.392(15) . ?
C9 C9 1.30(3) 5_567 ?
C7 H7 0.9300 . ?
C7 C6 1.40(2) . ?
C7A H7A 0.9300 . ?
C7A C6A 1.40(3) . ?
C3 H3 0.9300 . ?
C6 H6 0.9300 . ?
C6A H6A 0.9300 . ?

loop_
_geom_torsion_atom_site_label_1
_geom_torsion_atom_site_label_2
_geom_torsion_atom_site_label_3
_geom_torsion_atom_site_label_4
_geom_torsion
_geom_torsion_site_symmetry_1
_geom_torsion_site_symmetry_2
_geom_torsion_site_symmetry_3
_geom_torsion_site_symmetry_4
_geom_torsion_publ_flag
Fe1 N2 C2 C3 -170.2(13) . . . . ?
N2 C2 C3 C4 -8(3) . . . . ?
C8 C7 C6 C5 2(3) . . . . ?
C8 C7A C6A C5 -4(3) . . . . ?
C4 C5 C6 C7 179.4(14) . . . . ?
C4 C5 C6A C7A -177.4(17) . . . . ?
C5 C4 C3 C2 179.9(13) . . . . ?
C2 N2 C2 C3 16(3) 8 . . . ?
C9 C8 C7 C6 177.5(13) . . . . ?
C9 C8 C7A C6A -179.6(17) . . . . ?
C7 C8 C9 C8 -124.7(10) . . . 6_557 ?
C7 C8 C9 C8 124.7(10) 8 . . 6_557 ?
C7 C8 C9 C9 -55.3(10) 8 . . 5_567 ?
C7 C8 C9 C9 55.3(10) . . . 5_567 ?
C7 C8 C7 C6 -56(2) 8 . . . ?
C7A C8 C9 C8 -55.3(12) . . . 6_557 ?
C7A C8 C9 C8 55.3(12) 8 . . 6_557 ?
C7A C8 C9 C9 -124.7(12) 8 . . 5_567 ?
C7A C8 C9 C9 124.7(12) . . . 5_567 ?
C7A C8 C7A C6A 54(3) 8 . . . ?
C3 C4 C5 C6 33.4(17) . . . . ?
C3 C4 C5 C6 145.6(14) . . . 8 ?
C3 C4 C5 C6 -145.6(14) 8 . . . ?
C3 C4 C5 C6 -33.4(17) 8 . . 8 ?
C3 C4 C5 C6A -148.1(16) . . . 8 ?
C3 C4 C5 C6A -32.9(19) . . . . ?
C3 C4 C5 C6A 148.1(16) 8 . . . ?
C3 C4 C5 C6A 32.9(19) 8 . . 8 ?
C3 C4 C3 C2 -1(3) 8 . . . ?
C6 C5 C6 C7 52(2) 8 . . . ?
C6A C5 C6A C7A -48(3) 8 . . . ?

loop_
_smtbx_masks_void_nr
_smtbx_masks_void_average_x
_smtbx_masks_void_average_y
_smtbx_masks_void_average_z
_smtbx_masks_void_volume
_smtbx_masks_void_count_electrons
_smtbx_masks_void_content
1 -0.065 -0.114 -0.673 1636.9 90.1 '1 H2O,4.5 C2H2Cl4'
